data_7227744
loop_
_publ_author_name
'Kazantsev, Maxim S.'
'Beloborodova, Alina A.'
'Frantseva, Ekaterina S.'
'Rybalova, Tatyana V.'
'Konstantinov, Vladislav G.'
'Shundrina, Inna K.'
'Paraschuk, Dmitry Yu.'
'Mostovich, Evgeny A.'

_publ_section_title
;
 Methyl substituent effect on structure, luminescence and semiconducting
 properties of furan/phenylene co-oligomer single crystals
;
_journal_issue 13
_journal_name_full CrystEngComm
_journal_page_first 1809
_journal_paper_doi 10.1039/C6CE02565J
_journal_volume 19
_journal_year 2017
_chemical_formula_moiety 'C28 H22 O2'
_chemical_formula_sum 'C28 H22 O2'
_chemical_formula_weight 390.46
_chemical_name_systematic
; 
 4,4'-2Me-1,4-bis(5-phenylfuran-2-yl)benzene 
;
_space_group_IT_number 14
_symmetry_cell_setting monoclinic
_symmetry_space_group_name_Hall '-P 2ybc'
_symmetry_space_group_name_H-M 'P 1 21/c 1'
_atom_sites_solution_hydrogens geom
_atom_sites_solution_primary direct
_atom_sites_solution_secondary difmap
_audit_creation_method SHELXL-97
_audit_update_record
;
2016-12-02 deposited with the CCDC.
2017-02-28 downloaded from the CCDC.
;
_cell_angle_alpha 90.00
_cell_angle_beta 110.183(2)
_cell_angle_gamma 90.00
_cell_formula_units_Z 2
_cell_length_a 11.0733(7)
_cell_length_b 6.1594(3)
_cell_length_c 15.8500(12)
_cell_measurement_reflns_used 9959
_cell_measurement_temperature 296(2)
_cell_measurement_theta_max 26.05
_cell_measurement_theta_min 2.74
_cell_volume 1014.67(11)
_computing_cell_refinement 'Bruker SAINT'
_computing_data_collection 'Bruker APEX2'
_computing_data_reduction 'Bruker SAINT'
_computing_molecular_graphics 'Bruker SHELXTL'
_computing_publication_material 'Bruker SHELXTL'
_computing_structure_refinement 'SHELXL-97 (Sheldrick, 2008)'
_computing_structure_solution 'SHELXS-97 (Sheldrick, 2008)'
_diffrn_ambient_temperature 296(2)
_diffrn_measured_fraction_theta_full 0.998
_diffrn_measured_fraction_theta_max 0.998
_diffrn_measurement_device_type 'Bruker APEX-II CCD'
_diffrn_measurement_method '\f and \w scans'
_diffrn_radiation_monochromator graphite
_diffrn_radiation_source 'fine-focus sealed tube'
_diffrn_radiation_type MoK\a
_diffrn_radiation_wavelength 0.71073
_diffrn_reflns_av_R_equivalents 0.0413
_diffrn_reflns_av_sigmaI/netI 0.0169
_diffrn_reflns_limit_h_max 13
_diffrn_reflns_limit_h_min -13
_diffrn_reflns_limit_k_max 7
_diffrn_reflns_limit_k_min -7
_diffrn_reflns_limit_l_max 19
_diffrn_reflns_limit_l_min -19
_diffrn_reflns_number 24301
_diffrn_reflns_theta_full 26.14
_diffrn_reflns_theta_max 26.14
_diffrn_reflns_theta_min 1.96
_exptl_absorpt_coefficient_mu 0.079
_exptl_absorpt_correction_T_max 0.9906
_exptl_absorpt_correction_T_min 0.9623
_exptl_absorpt_correction_type multi-scan
_exptl_absorpt_process_details SADABS-2008/1
_exptl_crystal_colour colourless
_exptl_crystal_density_diffrn 1.278
_exptl_crystal_density_method 'not measured'
_exptl_crystal_description PRISM
_exptl_crystal_F_000 412
_exptl_crystal_preparation ', Luminescent'
_exptl_crystal_recrystallization_method 'Vapour deposition'
_exptl_crystal_size_max 0.49
_exptl_crystal_size_mid 0.22
_exptl_crystal_size_min 0.12
_refine_diff_density_max 0.187
_refine_diff_density_min -0.216
_refine_diff_density_rms 0.069
_refine_ls_extinction_method none
_refine_ls_goodness_of_fit_ref 1.157
_refine_ls_hydrogen_treatment mixed
_refine_ls_matrix_type full
_refine_ls_number_parameters 137
_refine_ls_number_reflns 2021
_refine_ls_number_restraints 0
_refine_ls_restrained_S_all 1.157
_refine_ls_R_factor_all 0.0456
_refine_ls_R_factor_gt 0.0355
_refine_ls_shift/su_max 0.001
_refine_ls_shift/su_mean 0.000
_refine_ls_structure_factor_coef Fsqd
_refine_ls_weighting_details 'calc w=1/[\s^2^(Fo^2^)+(0.0717P)^2^+0.1209P] where P=(Fo^2^+2Fc^2^)/3'
_refine_ls_weighting_scheme calc
_refine_ls_wR_factor_gt 0.1034
_refine_ls_wR_factor_ref 0.1258
_reflns_number_gt 1755
_reflns_number_total 2021
_reflns_threshold_expression >2sigma(I)
_cod_data_source_file c6ce02565j2.cif
_cod_data_source_block 2Me-BPFB_kes58
_cod_depositor_comments
;
The following automatic conversions were performed:

'_symmetry_cell_setting' value 'Monoclinic' changed to 'monoclinic'
according to
/home/data/users/saulius/crontab/automatic-downloads/rss-feeds/RSC/lib/dictionaries/cif_core.dic
dictionary named 'cif_core.dic' version 2.4.2 from 2011-04-26.

Automatic conversion script
Id: cif_fix_values 4973 2017-02-22 13:04:09Z antanas 

 Adding full bibliography for 7227744--7227746.cif.
;
_cod_original_sg_symbol_H-M 'P2(1)/c  '
_cod_database_code 7227744

loop_
_symmetry_equiv_pos_as_xyz
'x, y, z'
'-x, y+1/2, -z+1/2'
'-x, -y, -z'
'x, -y-1/2, z-1/2'

loop_
_atom_site_label
_atom_site_type_symbol
_atom_site_fract_x
_atom_site_fract_y
_atom_site_fract_z
_atom_site_U_iso_or_equiv
_atom_site_adp_type
_atom_site_occupancy
_atom_site_symmetry_multiplicity
_atom_site_calc_flag
_atom_site_refinement_flags
O1 O 0.32699(8) 0.94072(14) 0.66109(5) 0.0409(2) Uani 1 1 d .
C14 C 0.04454(16) 1.2688(3) 0.93756(11) 0.0714(5) Uani 1 1 d .
H14A H 0.0583 1.4220 0.9343 0.107 Uiso 0.75(2) 1 calc PR
H14B H 0.0815 1.2213 0.9988 0.107 Uiso 0.75(2) 1 calc PR
H14C H -0.0461 1.2392 0.9158 0.107 Uiso 0.75(2) 1 calc PR
H14D H 0.0042 1.1663 0.9650 0.107 Uiso 0.25(2) 1 calc PR
H14E H -0.0191 1.3670 0.9005 0.107 Uiso 0.25(2) 1 calc PR
H14F H 0.1086 1.3491 0.9835 0.107 Uiso 0.25(2) 1 calc PR
C1 C 0.10725(12) 1.1493(2) 0.88056(9) 0.0495(3) Uani 1 1 d .
C10 C 0.16369(13) 0.9466(2) 0.90558(9) 0.0512(4) Uani 1 1 d .
H10 H 0.1607 0.8819 0.9579 0.061 Uiso 1 1 calc R
C11 C 0.22394(12) 0.8392(2) 0.85468(9) 0.0472(3) Uani 1 1 d .
H11 H 0.2609 0.7039 0.8730 0.057 Uiso 1 1 calc R
C4 C 0.22974(11) 0.9322(2) 0.77588(8) 0.0396(3) Uani 1 1 d .
C5 C 0.29834(11) 0.8215(2) 0.72500(8) 0.0405(3) Uani 1 1 d .
C6 C 0.40008(11) 0.8102(2) 0.62687(8) 0.0410(3) Uani 1 1 d .
C7 C 0.44916(11) 0.90702(19) 0.56190(7) 0.0402(3) Uani 1 1 d .
C9 C 0.40949(12) 1.1121(2) 0.52475(8) 0.0438(3) Uani 1 1 d .
H9 H 0.3487 1.1885 0.5413 0.053 Uiso 1 1 calc R
C8 C 0.54135(12) 0.7975(2) 0.53574(8) 0.0452(3) Uani 1 1 d .
H8 H 0.5697 0.6613 0.5597 0.054 Uiso 1 1 calc R
C3 C 0.17211(12) 1.1342(2) 0.75013(8) 0.0433(3) Uani 1 1 d .
H3 H 0.1742 1.1988 0.6976 0.052 Uiso 1 1 calc R
C2 C 0.11194(12) 1.2398(2) 0.80164(9) 0.0472(3) Uani 1 1 d .
H2 H 0.0738 1.3742 0.7830 0.057 Uiso 1 1 calc R
C12 C 0.34944(13) 0.6201(2) 0.72954(9) 0.0480(3) Uani 1 1 d .
H12 H 0.3430 0.5076 0.7669 0.058 Uiso 1 1 calc R
C13 C 0.41427(13) 0.6132(2) 0.66710(9) 0.0486(3) Uani 1 1 d .
H13 H 0.4586 0.4951 0.6556 0.058 Uiso 1 1 calc R

loop_
_atom_site_aniso_label
_atom_site_aniso_U_11
_atom_site_aniso_U_22
_atom_site_aniso_U_33
_atom_site_aniso_U_23
_atom_site_aniso_U_13
_atom_site_aniso_U_12
O1 0.0441(5) 0.0404(5) 0.0404(5) 0.0017(3) 0.0172(4) 0.0058(3)
C14 0.0681(10) 0.0916(12) 0.0647(10) -0.0036(9) 0.0359(8) 0.0108(9)
C1 0.0406(7) 0.0618(8) 0.0486(7) -0.0030(6) 0.0187(6) -0.0039(6)
C10 0.0498(7) 0.0631(8) 0.0436(7) 0.0086(6) 0.0199(6) -0.0034(6)
C11 0.0468(7) 0.0478(7) 0.0467(7) 0.0086(5) 0.0159(6) 0.0010(5)
C4 0.0351(6) 0.0417(6) 0.0413(6) 0.0003(5) 0.0124(5) -0.0047(5)
C5 0.0383(6) 0.0420(6) 0.0396(6) 0.0027(5) 0.0116(5) -0.0024(5)
C6 0.0394(6) 0.0430(7) 0.0385(6) -0.0060(5) 0.0107(5) 0.0053(5)
C7 0.0401(6) 0.0438(7) 0.0333(6) -0.0059(5) 0.0084(5) 0.0046(5)
C9 0.0452(6) 0.0460(7) 0.0408(6) -0.0036(5) 0.0155(5) 0.0128(5)
C8 0.0506(7) 0.0419(7) 0.0426(6) 0.0013(5) 0.0156(5) 0.0123(5)
C3 0.0452(7) 0.0439(7) 0.0430(6) 0.0055(5) 0.0180(5) -0.0011(5)
C2 0.0444(7) 0.0450(7) 0.0536(8) 0.0019(5) 0.0187(6) 0.0023(5)
C12 0.0500(7) 0.0408(7) 0.0522(7) 0.0048(5) 0.0164(6) 0.0009(5)
C13 0.0512(7) 0.0406(7) 0.0534(8) -0.0014(5) 0.0172(6) 0.0076(5)

loop_
_atom_type_symbol
_atom_type_description
_atom_type_scat_dispersion_real
_atom_type_scat_dispersion_imag
_atom_type_scat_source
C C 0.0033 0.0016 'International Tables Vol C Tables 4.2.6.8 and 6.1.1.4'
H H 0.0000 0.0000 'International Tables Vol C Tables 4.2.6.8 and 6.1.1.4'
O O 0.0106 0.0060 'International Tables Vol C Tables 4.2.6.8 and 6.1.1.4'

loop_
_geom_angle_atom_site_label_1
_geom_angle_atom_site_label_2
_geom_angle_atom_site_label_3
_geom_angle
_geom_angle_site_symmetry_1
C5 O1 C6 107.15(9) .
C1 C14 H14A 109.5 .
C1 C14 H14B 109.5 .
H14A C14 H14B 109.5 .
C1 C14 H14C 109.5 .
H14A C14 H14C 109.5 .
H14B C14 H14C 109.5 .
C1 C14 H14D 109.5 .
H14A C14 H14D 141.1 .
H14B C14 H14D 56.3 .
H14C C14 H14D 56.3 .
C1 C14 H14E 109.5 .
H14A C14 H14E 56.3 .
H14B C14 H14E 141.1 .
H14C C14 H14E 56.3 .
H14D C14 H14E 109.5 .
C1 C14 H14F 109.5 .
H14A C14 H14F 56.3 .
H14B C14 H14F 56.3 .
H14C C14 H14F 141.1 .
H14D C14 H14F 109.5 .
H14E C14 H14F 109.5 .
C2 C1 C10 117.71(12) .
C2 C1 C14 120.84(14) .
C10 C1 C14 121.45(13) .
C11 C10 C1 121.57(12) .
C11 C10 H10 119.2 .
C1 C10 H10 119.2 .
C10 C11 C4 120.49(12) .
C10 C11 H11 119.8 .
C4 C11 H11 119.8 .
C3 C4 C11 118.09(11) .
C3 C4 C5 122.02(11) .
C11 C4 C5 119.86(11) .
C12 C5 O1 109.28(11) .
C12 C5 C4 133.50(11) .
O1 C5 C4 117.11(10) .
C13 C6 O1 109.01(10) .
C13 C6 C7 133.82(11) .
O1 C6 C7 117.09(10) .
C9 C7 C8 117.75(11) .
C9 C7 C6 122.04(10) .
C8 C7 C6 120.19(11) .
C8 C9 C7 121.17(11) 3_676
C8 C9 H9 119.4 3_676
C7 C9 H9 119.4 .
C9 C8 C7 121.08(11) 3_676
C9 C8 H8 119.5 3_676
C7 C8 H8 119.5 .
C2 C3 C4 120.83(11) .
C2 C3 H3 119.6 .
C4 C3 H3 119.6 .
C3 C2 C1 121.31(13) .
C3 C2 H2 119.3 .
C1 C2 H2 119.3 .
C5 C12 C13 107.16(11) .
C5 C12 H12 126.4 .
C13 C12 H12 126.4 .
C6 C13 C12 107.39(11) .
C6 C13 H13 126.3 .
C12 C13 H13 126.3 .

loop_
_geom_bond_atom_site_label_1
_geom_bond_atom_site_label_2
_geom_bond_distance
_geom_bond_site_symmetry_2
O1 C5 1.3740(14) .
O1 C6 1.3777(13) .
C14 C1 1.5077(19) .
C14 H14A 0.9600 .
C14 H14B 0.9600 .
C14 H14C 0.9600 .
C14 H14D 0.9600 .
C14 H14E 0.9600 .
C14 H14F 0.9600 .
C1 C2 1.3868(18) .
C1 C10 1.391(2) .
C10 C11 1.3802(18) .
C10 H10 0.9300 .
C11 C4 1.3955(17) .
C11 H11 0.9300 .
C4 C3 1.3938(17) .
C4 C5 1.4544(16) .
C5 C12 1.3546(18) .
C6 C13 1.3547(19) .
C6 C7 1.4483(17) .
C7 C9 1.3987(18) .
C7 C8 1.4004(16) .
C9 C8 1.3734(17) 3_676
C9 H9 0.9300 .
C8 C9 1.3735(17) 3_676
C8 H8 0.9300 .
C3 C2 1.3815(17) .
C3 H3 0.9300 .
C2 H2 0.9300 .
C12 C13 1.4096(19) .
C12 H12 0.9300 .
C13 H13 0.9300 .

loop_
_geom_torsion_atom_site_label_1
_geom_torsion_atom_site_label_2
_geom_torsion_atom_site_label_3
_geom_torsion_atom_site_label_4
_geom_torsion
_geom_torsion_site_symmetry_4
C2 C1 C10 C11 0.8(2) .
C14 C1 C10 C11 -178.38(13) .
C1 C10 C11 C4 -0.1(2) .
C10 C11 C4 C3 -0.61(19) .
C10 C11 C4 C5 177.35(11) .
C6 O1 C5 C12 -1.30(13) .
C6 O1 C5 C4 175.27(9) .
C3 C4 C5 C12 -171.67(13) .
C11 C4 C5 C12 10.5(2) .
C3 C4 C5 O1 12.80(17) .
C11 C4 C5 O1 -165.08(11) .
C5 O1 C6 C13 1.25(13) .
C5 O1 C6 C7 -176.07(9) .
C13 C6 C7 C9 174.11(14) .
O1 C6 C7 C9 -9.40(17) .
C13 C6 C7 C8 -7.3(2) .
O1 C6 C7 C8 169.17(10) .
C8 C7 C9 C8 0.4(2) 3_676
C6 C7 C9 C8 178.99(11) 3_676
C9 C7 C8 C9 -0.4(2) 3_676
C6 C7 C8 C9 -179.01(11) 3_676
C11 C4 C3 C2 0.51(18) .
C5 C4 C3 C2 -177.41(11) .
C4 C3 C2 C1 0.3(2) .
C10 C1 C2 C3 -0.9(2) .
C14 C1 C2 C3 178.29(12) .
O1 C5 C12 C13 0.86(15) .
C4 C5 C12 C13 -174.93(13) .
O1 C6 C13 C12 -0.73(14) .
C7 C6 C13 C12 175.96(13) .
C5 C12 C13 C6 -0.07(15) .
